data_4517435
loop_
_publ_author_name
'Kabes, Connor Q.'
'Maximuck, William J.'
'Ghosh, Subrata K.'
'Kumar, Anil'
'Bhuvanesh, Nattamai'
'Gladysz, John A.'

_publ_section_title
;
 Chiral Tricationic Tris(1,2-diphenylethylenediamine) Cobalt(III) Hydrogen
 Bond Donor Catalysts with Defined Carbon/Metal Configurations;
 Matched/Mismatched Effects upon Enantioselectivities with Enantiomeric
 Chiral Counter Anions
;
_journal_name_full 'ACS Catalysis'
_journal_page_first 3249
_journal_page_last 3263
_journal_paper_doi 10.1021/acscatal.9b05496
_journal_year 2020
_chemical_absolute_configuration ad
_chemical_formula_moiety '2(C10 H14 Br O4 S), C42 H48 Co N6, C32 H12 B F24'
_chemical_formula_sum 'C94 H88 B Br2 Co F24 N6 O8 S2'
_chemical_formula_weight 2179.38
_space_group_crystal_system orthorhombic
_space_group_IT_number 19
_space_group_name_Hall 'P 2ac 2ab'
_space_group_name_H-M_alt 'P 21 21 21'
_atom_sites_solution_hydrogens geom
_audit_creation_date 2019-09-18
_audit_creation_method
;
Olex2 1.2
(compiled 2018.05.29 svn.r3508 for OlexSys, GUI svn.r5506)
;
_cell_angle_alpha 90
_cell_angle_beta 90
_cell_angle_gamma 90
_cell_formula_units_Z 4
_cell_length_a 18.4403(12)
_cell_length_b 25.0680(17)
_cell_length_c 25.5947(17)
_cell_measurement_reflns_used 9874
_cell_measurement_temperature 110.15
_cell_measurement_theta_max 25.357
_cell_measurement_theta_min 2.414
_cell_volume 11831.4(14)
_computing_cell_refinement 'SAINT v8.34A (Bruker, 2013)'
_computing_data_reduction 'SAINT v8.34A (Bruker, 2013)'
_computing_molecular_graphics 'Olex2 (Dolomanov et al., 2009)'
_computing_publication_material 'Olex2 (Dolomanov et al., 2009)'
_computing_structure_refinement 'XL (Sheldrick, 2008)'
_diffrn_ambient_temperature 110.15
_diffrn_measured_fraction_theta_full 0.997
_diffrn_measured_fraction_theta_max 0.997
_diffrn_radiation_wavelength 0.8857
_diffrn_reflns_av_R_equivalents 0.0898
_diffrn_reflns_av_unetI/netI 0.0744
_diffrn_reflns_Laue_measured_fraction_full 0.997
_diffrn_reflns_Laue_measured_fraction_max 0.997
_diffrn_reflns_number 10970
_diffrn_reflns_point_group_measured_fraction_full 0.996
_diffrn_reflns_point_group_measured_fraction_max 0.996
_diffrn_reflns_theta_full 25.202
_diffrn_reflns_theta_max 25.202
_diffrn_reflns_theta_min 2.227
_exptl_absorpt_coefficient_mu 1.680
_exptl_absorpt_correction_T_max 0.7454
_exptl_absorpt_correction_T_min 0.6109
_exptl_absorpt_correction_type multi-scan
_exptl_absorpt_process_details
'SADABS-2014/5 (Bruker,2014/5) was used for absorption correction. wR2(int) was 0.1155 before and 0.0914 after correction. The Ratio of minimum to maximum transmission is 0.8196. The \l/2 correction factor is Not present.'
_exptl_crystal_colour brown
_exptl_crystal_colour_primary brown
_exptl_crystal_density_diffrn 1.224
_exptl_crystal_description block
_exptl_crystal_F_000 4432
_exptl_crystal_size_max 0.04
_exptl_crystal_size_mid 0.03
_exptl_crystal_size_min 0.01
_refine_diff_density_max 0.489
_refine_diff_density_min -0.374
_refine_diff_density_rms 0.064
_refine_ls_abs_structure_details
;
 Flack x determined using 3196 quotients [(I+)-(I-)]/[(I+)+(I-)]
 (Parsons, Flack and Wagner, Acta Cryst. B69 (2013) 249-259).
;
_refine_ls_abs_structure_Flack 0.000(5)
_refine_ls_extinction_method none
_refine_ls_goodness_of_fit_ref 1.016
_refine_ls_hydrogen_treatment constr
_refine_ls_matrix_type full
_refine_ls_number_parameters 1241
_refine_ls_number_reflns 10970
_refine_ls_number_restraints 1388
_refine_ls_restrained_S_all 0.978
_refine_ls_R_factor_all 0.0777
_refine_ls_R_factor_gt 0.0572
_refine_ls_shift/su_max 0.000
_refine_ls_shift/su_mean 0.000
_refine_ls_structure_factor_coef Fsqd
_refine_ls_weighting_details 'w=1/[\s^2^(Fo^2^)+(0.1095P)^2^] where P=(Fo^2^+2Fc^2^)/3'
_refine_ls_weighting_scheme calc
_refine_ls_wR_factor_gt 0.1477
_refine_ls_wR_factor_ref 0.1593
_reflns_Friedel_coverage 0.815
_reflns_Friedel_fraction_full 0.995
_reflns_Friedel_fraction_max 0.995
_reflns_number_gt 8429
_reflns_number_total 10970
_reflns_threshold_expression 'I > 2\s(I)'
_cod_data_source_file cs9b05496_si_002.cif
_cod_data_source_block aka93
_cod_depositor_comments 'Adding full bibliography for 4517435.cif.'
_cod_database_code 4517435
_shelx_shelxl_version_number 2018/3
_shelx_space_group_comment
;
The symmetry employed for this shelxl refinement is uniquely defined
by the following loop, which should always be used as a source of
symmetry information in preference to the above space-group names.
They are only intended as comments.
;
_shelx_estimated_absorpt_t_max 0.983
_shelx_estimated_absorpt_t_min 0.936
_olex2_refinement_description
;
1. Fixed Uiso
 At 1.2 times of:
  All C(H) groups, All C(H,H) groups, All N(H,H) groups
 At 1.5 times of:
  All C(H,H,H) groups
2. Uiso/Uaniso restraints and constraints
Uanis(C2D) = Uanis(C3D)
3. Rigid body (RIGU) restrains
 All non-hydrogen atoms
 with sigma for 1-2 distances of 0.005 and sigma for 1-3 distances of 0.005
4. Same fragment restrains
{C1M, C2M, C3M, C4M, C5M, C6M, C7M, C8M, F1M, F2M, F3M, F4M, F5M, F6M} sigma
for 1-2: 0.005, 1-3: 0.04
as
{C9M, C10M, C11M, C12M, C13M, C14M, C15M, C16M, F7M, F8M, F9M, F10M, F11M, F12M}
{C1M, C2M, C3M, C4M, C5M, C6M, C7M, C8M, F1M, F2M, F3M, F4M, F5M, F6M} sigma
for 1-2: 0.005, 1-3: 0.04
as
{C17M, C18M, C19M, C20M, C21M, C22M, C23M, C24M, F13M, F14M, F15M, F16M, F17M,
F18M}
{C1M, C2M, C3M, C4M, C5M, C6M, C7M, C8M, F1M, F2M, F3M, F4M, F5M, F6M} sigma
for 1-2: 0.005, 1-3: 0.04
as
{C25M, C26M, C27M, C28M, C29M, C30M, C31M, C32M, F19M, F20M, F21M, F22M, F23M,
F24M}
5.a Ternary CH refined with riding coordinates:
 C2C(H2C), C3C(H3C), C2D(H2D), C3D(H3D), C1(H1), C8(H8), C15(H15), C22(H22),
 C29(H29), C36(H36)
5.b Secondary CH2 refined with riding coordinates:
 C6C(H6CA,H6CB), C7C(H7CA,H7CB), C8C(H8CA,H8CB), C6D(H6DA,H6DB), C7D(H7DA,
 H7DB), C9D(H9DA,H9DB), N1(H1A,H1B), N2(H2A,H2B), N3(H3A,H3B), N4(H4A,H4B),
 N5(H5A,H5B), N6(H6A,H6B)
5.c Aromatic/amide H refined with riding coordinates:
 C3(H3), C4(H4), C5(H5), C6(H6), C7(H7), C10(H10), C11(H11), C12(H12),
 C13(H13), C14(H14), C17(H17), C18(H18), C19(H19), C20(H20), C21(H21), C24(H24),
  C25(H25), C26(H26), C27(H27), C28(H28), C31(H31), C32(H32), C33(H33),
 C34(H34), C35(H35), C38(H38), C39(H39), C40(H40), C41(H41), C42(H42), C2M(H2M),
  C4M(H4M), C6M(H6M), C10M(H10M), C12M(H12M), C14M(H14M), C18M(H18M),
 C20M(H20M), C22M(H22M), C26M(H26M), C28M(H28M), C30M(H30M)
5.d Idealised Me refined as rotating group:
 C9C(H9CA,H9CB,H9CC), C10C(H10A,H10B,H10C), C8D(H8DA,H8DB,H8DC), C10D(H10D,
 H10E,H10F)
;
_olex2_submission_special_instructions 'No special instructions were received'

loop_
_space_group_symop_operation_xyz
'x, y, z'
'-x+1/2, -y, z+1/2'
'-x, y+1/2, -z+1/2'
'x+1/2, -y+1/2, -z'

loop_
_atom_site_label
_atom_site_type_symbol
_atom_site_fract_x
_atom_site_fract_y
_atom_site_fract_z
_atom_site_U_iso_or_equiv
_atom_site_adp_type
_atom_site_occupancy
_atom_site_site_symmetry_order
_atom_site_calc_flag
_atom_site_refinement_flags_posn
_atom_site_refinement_flags_adp
_atom_site_refinement_flags_occupancy
_atom_site_disorder_assembly
_atom_site_disorder_group
Br1C Br -0.11970(9) 0.76354(8) 0.51651(8) 0.0912(7) Uani 1 1 d . U . . .
S1C S 0.18491(16) 0.66020(12) 0.50417(11) 0.0416(8) Uani 1 1 d . U . . .
O1C O -0.0437(4) 0.8064(3) 0.6210(3) 0.059(2) Uani 1 1 d . U . . .
O2C O 0.2333(4) 0.6166(3) 0.5186(3) 0.049(2) Uani 1 1 d . U . . .
O3C O 0.2239(4) 0.7048(3) 0.4784(3) 0.048(2) Uani 1 1 d . U . . .
O4C O 0.1250(4) 0.6428(3) 0.4716(3) 0.0383(19) Uani 1 1 d . U . . .
C1C C 0.0926(6) 0.7291(5) 0.5591(4) 0.038(3) Uani 1 1 d . U . . .
C2C C 0.0269(7) 0.7184(5) 0.5261(5) 0.059(3) Uani 1 1 d . U . . .
H2C H 0.038438 0.713142 0.488237 0.071 Uiso 1 1 calc R . . . .
C3C C -0.0182(7) 0.7665(6) 0.5363(5) 0.064(4) Uani 1 1 d . U . . .
H3C H 0.004395 0.797298 0.517582 0.077 Uiso 1 1 calc R . . . .
C4C C -0.0088(6) 0.7754(5) 0.5935(5) 0.043(3) Uani 1 1 d . U . . .
C5C C 0.0484(7) 0.7371(6) 0.6114(5) 0.068(4) Uani 1 1 d . U . . .
C6C C -0.0039(8) 0.6714(7) 0.5507(7) 0.090(5) Uani 1 1 d . U . . .
H6CA H 0.023684 0.639222 0.540375 0.108 Uiso 1 1 calc R . . . .
H6CB H -0.054984 0.666768 0.539794 0.108 Uiso 1 1 calc R . . . .
C7C C 0.0003(9) 0.6791(7) 0.6073(7) 0.103(5) Uani 1 1 d . U . . .
H7CA H 0.026168 0.649296 0.624530 0.124 Uiso 1 1 calc R . . . .
H7CB H -0.048517 0.682907 0.623007 0.124 Uiso 1 1 calc R . . . .
C8C C 0.1468(6) 0.6853(5) 0.5639(4) 0.042(3) Uani 1 1 d . U . . .
H8CA H 0.123589 0.655169 0.582466 0.050 Uiso 1 1 calc R . . . .
H8CB H 0.187106 0.698175 0.586149 0.050 Uiso 1 1 calc R . . . .
C9C C 0.1334(8) 0.7801(5) 0.5462(7) 0.080(5) Uani 1 1 d . U . . .
H9CA H 0.137057 0.783977 0.508215 0.120 Uiso 1 1 calc GR . . . .
H9CB H 0.182134 0.778467 0.561371 0.120 Uiso 1 1 calc GR . . . .
H9CC H 0.107257 0.810737 0.560766 0.120 Uiso 1 1 calc GR . . . .
C10C C 0.0843(11) 0.7477(8) 0.6606(6) 0.131(8) Uani 1 1 d . U . . .
H10A H 0.117313 0.718218 0.668766 0.196 Uiso 1 1 calc GR . . . .
H10B H 0.047934 0.750959 0.688326 0.196 Uiso 1 1 calc GR . . . .
H10C H 0.111871 0.780964 0.657930 0.196 Uiso 1 1 calc GR . . . .
Br1D Br 0.18683(12) 0.63825(8) 0.00875(7) 0.1014(8) Uani 1 1 d . U . . .
S1D S 0.32063(16) 0.54814(12) 0.21897(11) 0.0389(8) Uani 1 1 d . U . . .
O1D O 0.2644(4) 0.5264(3) -0.0223(3) 0.050(2) Uani 1 1 d . U . . .
O2D O 0.3830(4) 0.5519(3) 0.2523(3) 0.049(2) Uani 1 1 d . U . . .
O3D O 0.2740(4) 0.5054(3) 0.2335(3) 0.041(2) Uani 1 1 d . U . . .
O4D O 0.2813(3) 0.5996(3) 0.2162(2) 0.0366(18) Uani 1 1 d . U . . .
C1D C 0.2998(6) 0.5375(5) 0.1115(4) 0.039(3) Uani 1 1 d . U . . .
C2D C 0.2596(6) 0.5910(5) 0.1009(4) 0.048(2) Uani 1 1 d . U . . .
H2D H 0.227477 0.602995 0.130129 0.057 Uiso 1 1 calc R . . . .
C3D C 0.2199(7) 0.5802(5) 0.0498(4) 0.048(2) Uani 1 1 d . U . . .
H3D H 0.176611 0.557861 0.058331 0.057 Uiso 1 1 calc R . . . .
C4D C 0.2753(6) 0.5433(5) 0.0216(5) 0.045(3) Uani 1 1 d . U . . .
C5D C 0.3384(6) 0.5370(5) 0.0560(4) 0.044(3) Uani 1 1 d . U . . .
C6D C 0.3234(7) 0.6292(5) 0.0888(5) 0.063(3) Uani 1 1 d . U . . .
H6DA H 0.347682 0.641230 0.121253 0.076 Uiso 1 1 calc R . . . .
H6DB H 0.307066 0.660651 0.068701 0.076 Uiso 1 1 calc R . . . .
C7D C 0.3740(8) 0.5929(5) 0.0557(5) 0.068(4) Uani 1 1 d . U . . .
H7DA H 0.377984 0.606679 0.019573 0.081 Uiso 1 1 calc R . . . .
H7DB H 0.423074 0.591434 0.071289 0.081 Uiso 1 1 calc R . . . .
C8D C 0.2499(7) 0.4882(5) 0.1171(4) 0.056(3) Uani 1 1 d . U . . .
H8DA H 0.219442 0.492308 0.148189 0.083 Uiso 1 1 calc GR . . . .
H8DB H 0.279697 0.456019 0.120591 0.083 Uiso 1 1 calc GR . . . .
H8DC H 0.219100 0.485100 0.086063 0.083 Uiso 1 1 calc GR . . . .
C9D C 0.3541(5) 0.5365(4) 0.1547(4) 0.030(3) Uani 1 1 d . U . . .
H9DA H 0.391515 0.563740 0.147076 0.036 Uiso 1 1 calc R . . . .
H9DB H 0.378360 0.501303 0.154345 0.036 Uiso 1 1 calc R . . . .
C10D C 0.3868(6) 0.4899(5) 0.0434(4) 0.046(3) Uani 1 1 d . U . . .
H10D H 0.428868 0.490034 0.066777 0.069 Uiso 1 1 calc GR . . . .
H10E H 0.403292 0.492500 0.007077 0.069 Uiso 1 1 calc GR . . . .
H10F H 0.359537 0.456687 0.048130 0.069 Uiso 1 1 calc GR . . . .
Co1 Co 0.25724(7) 0.60124(5) 0.36347(5) 0.0255(4) Uani 1 1 d . U . . .
N1 N 0.1919(4) 0.5782(3) 0.3061(3) 0.028(2) Uani 1 1 d . U . . .
H1A H 0.186042 0.605516 0.283055 0.034 Uiso 1 1 calc R . . . .
H1B H 0.212561 0.550407 0.288632 0.034 Uiso 1 1 calc R . . . .
N2 N 0.1873(4) 0.5611(3) 0.4074(3) 0.027(2) Uani 1 1 d . U . . .
H2A H 0.212027 0.538586 0.428869 0.032 Uiso 1 1 calc R . . . .
H2B H 0.162194 0.584445 0.427841 0.032 Uiso 1 1 calc R . . . .
N3 N 0.3194(4) 0.5386(3) 0.3549(3) 0.0245(19) Uani 1 1 d . U . . .
H3A H 0.291044 0.509405 0.349400 0.029 Uiso 1 1 calc R . . . .
H3B H 0.347655 0.543139 0.326060 0.029 Uiso 1 1 calc R . . . .
N4 N 0.3218(4) 0.6166(3) 0.4232(3) 0.026(2) Uani 1 1 d . U . . .
H4A H 0.334003 0.651796 0.423068 0.031 Uiso 1 1 calc R . . . .
H4B H 0.298054 0.609597 0.453641 0.031 Uiso 1 1 calc R . . . .
N5 N 0.3191(4) 0.6453(3) 0.3171(3) 0.030(2) Uani 1 1 d . U . . .
H5A H 0.366455 0.640850 0.326185 0.036 Uiso 1 1 calc R . . . .
H5B H 0.313746 0.634102 0.283510 0.036 Uiso 1 1 calc R . . . .
N6 N 0.2017(4) 0.6686(3) 0.3717(3) 0.032(2) Uani 1 1 d . U . . .
H6A H 0.153457 0.661024 0.371755 0.039 Uiso 1 1 calc R . . . .
H6B H 0.212906 0.683550 0.403079 0.039 Uiso 1 1 calc R . . . .
C1 C 0.1207(5) 0.5618(4) 0.3263(4) 0.023(2) Uani 1 1 d . U . . .
H1 H 0.094788 0.594919 0.337350 0.028 Uiso 1 1 calc R . . . .
C2 C 0.0728(5) 0.5336(4) 0.2882(4) 0.032(3) Uani 1 1 d . U . . .
C3 C 0.0028(7) 0.5486(6) 0.2802(6) 0.079(5) Uani 1 1 d . U . . .
H3 H -0.015521 0.578606 0.298636 0.095 Uiso 1 1 calc R . . . .
C4 C -0.0424(8) 0.5220(6) 0.2463(6) 0.080(5) Uani 1 1 d . U . . .
H4 H -0.091246 0.533185 0.241595 0.096 Uiso 1 1 calc R . . . .
C5 C -0.0155(8) 0.4791(6) 0.2195(6) 0.068(4) Uani 1 1 d . U . . .
H5 H -0.046175 0.459814 0.196449 0.082 Uiso 1 1 calc R . . . .
C6 C 0.0511(8) 0.4646(6) 0.2252(5) 0.070(4) Uani 1 1 d . U . . .
H6 H 0.069246 0.435265 0.205757 0.083 Uiso 1 1 calc R . . . .
C7 C 0.0970(6) 0.4919(5) 0.2599(5) 0.049(3) Uani 1 1 d . U . . .
H7 H 0.146002 0.480684 0.263513 0.059 Uiso 1 1 calc R . . . .
C8 C 0.1350(5) 0.5296(4) 0.3748(4) 0.024(2) Uani 1 1 d . U . . .
H8 H 0.160306 0.496176 0.363786 0.029 Uiso 1 1 calc R . . . .
C9 C 0.0669(6) 0.5134(5) 0.4024(4) 0.036(3) Uani 1 1 d . U . . .
C10 C 0.0203(6) 0.5516(5) 0.4218(4) 0.046(3) Uani 1 1 d . U . . .
H10 H 0.032724 0.588263 0.418792 0.055 Uiso 1 1 calc R . . . .
C11 C -0.0446(7) 0.5374(7) 0.4457(5) 0.069(4) Uani 1 1 d . U . . .
H11 H -0.076002 0.563814 0.459681 0.083 Uiso 1 1 calc R . . . .
C12 C -0.0619(8) 0.4857(8) 0.4486(8) 0.105(6) Uani 1 1 d . U . . .
H12 H -0.107000 0.475963 0.463800 0.127 Uiso 1 1 calc R . . . .
C13 C -0.0168(9) 0.4461(7) 0.4303(7) 0.097(6) Uani 1 1 d . U . . .
H13 H -0.029717 0.409514 0.433531 0.116 Uiso 1 1 calc R . . . .
C14 C 0.0493(7) 0.4613(6) 0.4067(6) 0.072(4) Uani 1 1 d . U . . .
H14 H 0.081518 0.434813 0.393859 0.086 Uiso 1 1 calc R . . . .
C15 C 0.3677(5) 0.5284(4) 0.4015(4) 0.030(3) Uani 1 1 d . U . . .
H15 H 0.338437 0.510542 0.429408 0.035 Uiso 1 1 calc R . . . .
C16 C 0.4337(6) 0.4943(4) 0.3897(5) 0.037(3) Uani 1 1 d . U . . .
C17 C 0.4439(6) 0.4497(5) 0.4179(5) 0.057(4) Uani 1 1 d . U . . .
H17 H 0.408505 0.438870 0.442703 0.068 Uiso 1 1 calc R . . . .
C18 C 0.5090(8) 0.4183(6) 0.4103(7) 0.085(5) Uani 1 1 d . U . . .
H18 H 0.517479 0.386909 0.430180 0.101 Uiso 1 1 calc R . . . .
C19 C 0.5577(8) 0.4351(6) 0.3739(7) 0.078(4) Uani 1 1 d . U . . .
H19 H 0.600797 0.415119 0.368451 0.094 Uiso 1 1 calc R . . . .
C20 C 0.5456(7) 0.4806(6) 0.3446(6) 0.073(4) Uani 1 1 d . U . . .
H20 H 0.580299 0.491153 0.319188 0.087 Uiso 1 1 calc R . . . .
C21 C 0.4844(6) 0.5106(6) 0.3518(5) 0.059(4) Uani 1 1 d . U . . .
H21 H 0.476268 0.541754 0.331503 0.071 Uiso 1 1 calc R . . . .
C22 C 0.3886(5) 0.5835(4) 0.4202(4) 0.028(2) Uani 1 1 d . U . . .
H22 H 0.420898 0.599716 0.393122 0.033 Uiso 1 1 calc R . . . .
C23 C 0.4307(6) 0.5816(5) 0.4711(4) 0.039(3) Uani 1 1 d . U . . .
C24 C 0.3943(6) 0.5674(5) 0.5178(5) 0.053(3) Uani 1 1 d . U . . .
H24 H 0.343427 0.561541 0.517669 0.064 Uiso 1 1 calc R . . . .
C25 C 0.4338(7) 0.5621(6) 0.5641(5) 0.067(4) Uani 1 1 d . U . . .
H25 H 0.408865 0.554720 0.595734 0.080 Uiso 1 1 calc R . . . .
C26 C 0.5077(7) 0.5673(6) 0.5646(5) 0.070(4) Uani 1 1 d . U . . .
H26 H 0.534163 0.561769 0.595974 0.084 Uiso 1 1 calc R . . . .
C27 C 0.5435(7) 0.5809(6) 0.5185(5) 0.075(5) Uani 1 1 d . U . . .
H27 H 0.594332 0.586933 0.519118 0.090 Uiso 1 1 calc R . . . .
C28 C 0.5059(6) 0.5856(5) 0.4719(4) 0.047(3) Uani 1 1 d . U . . .
H28 H 0.531640 0.591685 0.440334 0.057 Uiso 1 1 calc R . . . .
C29 C 0.2999(5) 0.7036(4) 0.3206(4) 0.027(2) Uani 1 1 d . U . . .
H29 H 0.324049 0.718181 0.352526 0.033 Uiso 1 1 calc R . . . .
C30 C 0.3268(6) 0.7356(5) 0.2747(5) 0.050(3) Uani 1 1 d . U . . .
C31 C 0.3671(10) 0.7820(8) 0.2833(8) 0.136(9) Uani 1 1 d . U . . .
H31 H 0.376622 0.794285 0.317764 0.164 Uiso 1 1 calc R . . . .
C32 C 0.3949(12) 0.8119(9) 0.2366(11) 0.148(10) Uani 1 1 d . U . . .
H32 H 0.421869 0.844059 0.239758 0.178 Uiso 1 1 calc R . . . .
C33 C 0.3791(14) 0.7902(13) 0.1898(12) 0.158(10) Uani 1 1 d . U . . .
H33 H 0.402742 0.803804 0.159603 0.189 Uiso 1 1 calc R . . . .
C34 C 0.3349(14) 0.7530(7) 0.1842(7) 0.120(7) Uani 1 1 d . U . . .
H34 H 0.317589 0.745140 0.150138 0.144 Uiso 1 1 calc R . . . .
C35 C 0.3108(13) 0.7239(6) 0.2241(6) 0.119(7) Uani 1 1 d . U . . .
H35 H 0.281371 0.693645 0.216986 0.143 Uiso 1 1 calc R . . . .
C36 C 0.2174(5) 0.7080(4) 0.3291(5) 0.038(3) Uani 1 1 d . U . . .
H36 H 0.192966 0.695081 0.296560 0.046 Uiso 1 1 calc R . . . .
C37 C 0.1924(7) 0.7628(5) 0.3389(5) 0.054(3) Uani 1 1 d . U . . .
C38 C 0.2154(8) 0.7897(6) 0.3849(6) 0.073(4) Uani 1 1 d . U . . .
H38 H 0.243456 0.771333 0.410341 0.087 Uiso 1 1 calc R . . . .
C39 C 0.1962(9) 0.8450(6) 0.3929(6) 0.084(5) Uani 1 1 d . U . . .
H39 H 0.211585 0.863656 0.423279 0.101 Uiso 1 1 calc R . . . .
C40 C 0.1563(10) 0.8692(7) 0.3564(8) 0.095(5) Uani 1 1 d . U . . .
H40 H 0.144942 0.905881 0.360457 0.114 Uiso 1 1 calc R . . . .
C41 C 0.1316(11) 0.8430(7) 0.3138(8) 0.114(7) Uani 1 1 d . U . . .
H41 H 0.099713 0.860649 0.290366 0.137 Uiso 1 1 calc R . . . .
C42 C 0.1531(7) 0.7887(6) 0.3035(6) 0.070(4) Uani 1 1 d . U . . .
H42 H 0.139285 0.771726 0.271894 0.084 Uiso 1 1 calc R . . . .
B1M B 0.7917(8) 0.6560(6) 0.2461(7) 0.059(4) Uani 1 1 d . U . . .
C1M C 0.8266(6) 0.7047(4) 0.2811(5) 0.053(3) Uani 1 1 d D U . . .
C2M C 0.8871(5) 0.6948(4) 0.3131(5) 0.053(3) Uani 1 1 d D U . . .
H2M H 0.906357 0.659691 0.314177 0.064 Uiso 1 1 calc R . . . .
C3M C 0.9189(6) 0.7329(4) 0.3423(5) 0.052(3) Uani 1 1 d D U . . .
C4M C 0.8902(6) 0.7834(4) 0.3458(5) 0.055(3) Uani 1 1 d D U . . .
H4M H 0.911478 0.809698 0.367713 0.066 Uiso 1 1 calc R . . . .
C5M C 0.8283(6) 0.7949(4) 0.3157(4) 0.050(3) Uani 1 1 d D U . . .
C6M C 0.7995(6) 0.7566(4) 0.2833(5) 0.051(3) Uani 1 1 d D U . . .
H6M H 0.759633 0.765892 0.261557 0.062 Uiso 1 1 calc R . . . .
C7M C 0.9784(6) 0.7167(5) 0.3739(5) 0.071(4) Uani 1 1 d D U . . .
C8M C 0.7978(6) 0.8476(5) 0.3155(5) 0.063(3) Uani 1 1 d D U . . .
F1M F 1.0318(4) 0.6919(3) 0.3483(4) 0.094(3) Uani 1 1 d D U . . .
F2M F 0.9640(4) 0.6826(3) 0.4120(3) 0.090(3) Uani 1 1 d D U . . .
F3M F 1.0136(4) 0.7573(3) 0.3994(3) 0.080(2) Uani 1 1 d D U . . .
F4M F 0.8260(5) 0.8817(4) 0.3501(5) 0.135(4) Uani 1 1 d D U . . .
F5M F 0.8058(5) 0.8742(3) 0.2705(4) 0.104(3) Uani 1 1 d D U . . .
F6M F 0.7253(4) 0.8504(3) 0.3232(3) 0.075(2) Uani 1 1 d D U . . .
C9M C 0.7776(6) 0.6050(4) 0.2836(4) 0.048(3) Uani 1 1 d D U . . .
C10M C 0.7699(8) 0.5526(4) 0.2649(5) 0.072(4) Uani 1 1 d D U . . .
H10M H 0.773107 0.547631 0.228130 0.087 Uiso 1 1 calc R . . . .
C11M C 0.7585(7) 0.5088(4) 0.2941(5) 0.072(4) Uani 1 1 d D U . . .
C12M C 0.7504(7) 0.5146(5) 0.3471(5) 0.079(4) Uani 1 1 d D U . . .
H12M H 0.742865 0.484351 0.368837 0.095 Uiso 1 1 calc R . . . .
C13M C 0.7534(6) 0.5660(4) 0.3685(4) 0.057(3) Uani 1 1 d D U . . .
C14M C 0.7644(6) 0.6095(5) 0.3370(4) 0.054(3) Uani 1 1 d D U . . .
H14M H 0.762906 0.644060 0.352137 0.065 Uiso 1 1 calc R . . . .
C15M C 0.7618(10) 0.4562(5) 0.2742(7) 0.159(8) Uani 1 1 d D U . . .
C16M C 0.7423(7) 0.5749(5) 0.4234(5) 0.090(4) Uani 1 1 d D U . . .
F7M F 0.7768(10) 0.4497(5) 0.2237(6) 0.207(7) Uani 1 1 d D U . . .
F8M F 0.7092(9) 0.4238(5) 0.2881(9) 0.247(10) Uani 1 1 d D U . . .
F9M F 0.8208(10) 0.4257(6) 0.2883(9) 0.256(9) Uani 1 1 d D U . . .
F10M F 0.7838(5) 0.6128(5) 0.4453(3) 0.116(3) Uani 1 1 d D U . . .
F11M F 0.7549(7) 0.5325(4) 0.4538(4) 0.135(4) Uani 1 1 d D U . . .
F12M F 0.6749(5) 0.5925(4) 0.4349(4) 0.112(3) Uani 1 1 d D U . . .
C17M C 0.7152(6) 0.6737(4) 0.2191(5) 0.053(3) Uani 1 1 d D U . . .
C18M C 0.6470(5) 0.6516(5) 0.2310(5) 0.055(3) Uani 1 1 d D U . . .
H18M H 0.645598 0.623471 0.255770 0.066 Uiso 1 1 calc R . . . .
C19M C 0.5837(6) 0.6672(5) 0.2100(5) 0.067(4) Uani 1 1 d D U . . .
C20M C 0.5820(7) 0.7104(6) 0.1772(6) 0.099(5) Uani 1 1 d D U . . .
H20M H 0.537232 0.723332 0.163881 0.119 Uiso 1 1 calc R . . . .
C21M C 0.6477(6) 0.7354(6) 0.1637(7) 0.096(5) Uani 1 1 d D U . . .
C22M C 0.7113(6) 0.7166(5) 0.1849(5) 0.067(4) Uani 1 1 d D U . . .
H22M H 0.755165 0.734057 0.175522 0.080 Uiso 1 1 calc R . . . .
C23M C 0.5201(6) 0.6390(5) 0.2241(5) 0.079(4) Uani 1 1 d D U . . .
C24M C 0.6486(9) 0.7805(7) 0.1291(8) 0.185(10) Uani 1 1 d D U . . .
F13M F 0.5264(4) 0.5861(4) 0.2227(5) 0.126(4) Uani 1 1 d D U . . .
F14M F 0.4921(4) 0.6470(4) 0.2706(4) 0.112(3) Uani 1 1 d D U . . .
F15M F 0.4631(5) 0.6461(4) 0.1903(4) 0.115(3) Uani 1 1 d D U . . .
F16M F 0.5854(7) 0.7985(5) 0.1103(7) 0.217(8) Uani 1 1 d D U . . .
F17M F 0.6855(14) 0.7755(9) 0.0844(9) 0.333(14) Uani 1 1 d D U . . .
F18M F 0.6835(12) 0.8238(6) 0.1480(11) 0.316(14) Uani 1 1 d D U . . .
C25M C 0.8513(6) 0.6389(5) 0.1993(5) 0.068(4) Uani 1 1 d D U . . .
C26M C 0.8277(8) 0.6116(5) 0.1543(5) 0.083(4) Uani 1 1 d D U . . .
H26M H 0.777016 0.606846 0.149789 0.099 Uiso 1 1 calc R . . . .
C27M C 0.8721(8) 0.5918(7) 0.1172(6) 0.124(6) Uani 1 1 d D U . . .
C28M C 0.9450(9) 0.6013(8) 0.1229(7) 0.129(7) Uani 1 1 d D U . . .
H28M H 0.977786 0.585215 0.099075 0.155 Uiso 1 1 calc R . . . .
C29M C 0.9728(7) 0.6341(8) 0.1628(6) 0.127(7) Uani 1 1 d D U . . .
C30M C 0.9250(6) 0.6509(6) 0.2005(5) 0.091(5) Uani 1 1 d D U . . .
H30M H 0.942987 0.671734 0.228667 0.109 Uiso 1 1 calc R . . . .
C31M C 0.8463(9) 0.5556(7) 0.0788(6) 0.149(7) Uani 1 1 d D U . . .
C32M C 1.0501(7) 0.6384(7) 0.1691(7) 0.166(9) Uani 1 1 d D U . . .
F19M F 0.7844(10) 0.5723(7) 0.0571(5) 0.207(7) Uani 1 1 d D U . . .
F20M F 0.8324(9) 0.5052(6) 0.0900(6) 0.191(6) Uani 1 1 d D U . . .
F21M F 0.8897(10) 0.5546(7) 0.0349(5) 0.215(7) Uani 1 1 d D U . . .
F22M F 1.0783(8) 0.6702(8) 0.1322(7) 0.230(8) Uani 1 1 d D U . . .
F23M F 1.0878(7) 0.5936(7) 0.1603(8) 0.242(8) Uani 1 1 d D U . . .
F24M F 1.0751(6) 0.6575(7) 0.2152(6) 0.199(7) Uani 1 1 d D U . . .

loop_
_atom_site_aniso_label
_atom_site_aniso_U_11
_atom_site_aniso_U_22
_atom_site_aniso_U_33
_atom_site_aniso_U_23
_atom_site_aniso_U_13
_atom_site_aniso_U_12
Br1C 0.0531(10) 0.1010(14) 0.1196(16) -0.0505(13) -0.0161(10) 0.0270(9)
S1C 0.0388(18) 0.054(2) 0.0323(17) -0.0100(17) 0.0089(16) 0.0075(17)
O1C 0.061(6) 0.065(6) 0.050(5) -0.008(5) 0.027(4) 0.013(4)
O2C 0.054(5) 0.039(5) 0.054(5) 0.005(4) 0.010(4) 0.018(4)
O3C 0.048(5) 0.050(5) 0.045(5) -0.012(4) 0.013(4) -0.014(4)
O4C 0.035(4) 0.044(5) 0.036(4) -0.007(4) -0.005(4) 0.004(4)
C1C 0.049(7) 0.045(7) 0.021(6) 0.005(6) 0.007(5) 0.021(5)
C2C 0.051(8) 0.065(8) 0.062(8) -0.019(7) 0.006(6) 0.019(6)
C3C 0.060(8) 0.080(9) 0.051(7) -0.018(8) 0.006(6) 0.027(7)
C4C 0.039(7) 0.051(8) 0.040(7) -0.008(6) 0.019(6) 0.003(5)
C5C 0.071(9) 0.099(10) 0.036(7) 0.007(7) 0.017(6) 0.041(7)
C6C 0.064(10) 0.085(10) 0.121(12) -0.003(10) 0.026(9) 0.017(8)
C7C 0.105(12) 0.097(11) 0.108(11) 0.036(10) 0.073(10) 0.042(8)
C8C 0.050(7) 0.056(8) 0.019(6) -0.020(6) 0.007(5) 0.020(6)
C9C 0.067(10) 0.057(8) 0.116(13) -0.022(9) 0.029(9) 0.018(7)
C10C 0.150(16) 0.179(19) 0.063(10) -0.049(12) -0.022(10) 0.123(14)
Br1D 0.1454(17) 0.0950(14) 0.0638(11) -0.0194(11) -0.0420(12) 0.0634(13)
S1D 0.0410(18) 0.051(2) 0.0243(17) -0.0087(16) 0.0021(15) -0.0003(17)
O1D 0.061(5) 0.055(5) 0.033(5) -0.013(4) -0.009(4) 0.015(4)
O2D 0.056(5) 0.072(6) 0.020(4) -0.010(4) -0.008(4) 0.006(4)
O3D 0.043(5) 0.049(5) 0.029(4) 0.003(4) 0.014(4) 0.001(4)
O4D 0.039(4) 0.049(5) 0.022(4) -0.009(4) 0.004(3) 0.009(4)
C1D 0.051(7) 0.050(7) 0.016(5) -0.023(5) -0.002(5) -0.003(5)
C2D 0.054(5) 0.061(5) 0.028(4) -0.022(4) -0.012(4) 0.009(4)
C3D 0.054(5) 0.061(5) 0.028(4) -0.022(4) -0.012(4) 0.009(4)
C4D 0.047(7) 0.052(8) 0.037(7) -0.009(6) -0.004(5) -0.003(6)
C5D 0.036(7) 0.066(7) 0.029(6) -0.012(6) 0.000(5) -0.004(5)
C6D 0.087(9) 0.054(8) 0.048(8) 0.011(7) -0.010(7) 0.004(6)
C7D 0.082(9) 0.061(8) 0.060(9) -0.007(8) 0.007(7) -0.028(7)
C8D 0.053(8) 0.082(9) 0.032(7) -0.001(7) -0.007(6) -0.017(7)
C9D 0.035(6) 0.039(7) 0.016(5) -0.009(5) 0.009(4) -0.004(5)
C10D 0.037(7) 0.064(8) 0.037(7) -0.021(7) -0.004(6) 0.001(6)
Co1 0.0264(8) 0.0300(8) 0.0201(8) -0.0018(7) -0.0040(6) 0.0025(7)
N1 0.031(5) 0.028(5) 0.025(5) -0.015(4) 0.000(4) 0.003(4)
N2 0.025(5) 0.030(5) 0.026(5) -0.009(4) 0.010(4) 0.005(4)
N3 0.015(4) 0.031(5) 0.027(5) -0.002(4) 0.000(4) 0.001(4)
N4 0.023(4) 0.039(5) 0.017(4) 0.001(4) -0.008(4) -0.003(4)
N5 0.029(5) 0.037(5) 0.024(5) 0.006(4) -0.003(4) 0.009(4)
N6 0.028(5) 0.043(5) 0.026(5) -0.003(4) 0.002(4) 0.003(4)
C1 0.024(5) 0.009(5) 0.036(6) -0.001(5) -0.005(5) 0.003(4)
C2 0.023(6) 0.033(6) 0.040(7) 0.001(6) -0.008(5) 0.002(5)
C3 0.045(7) 0.077(10) 0.116(12) -0.058(9) -0.036(8) 0.022(7)
C4 0.061(9) 0.075(10) 0.105(12) -0.022(9) -0.048(8) -0.004(7)
C5 0.060(8) 0.059(9) 0.087(11) -0.014(8) -0.031(8) -0.014(7)
C6 0.066(9) 0.077(10) 0.066(9) -0.031(8) -0.028(8) -0.006(7)
C7 0.039(7) 0.048(8) 0.061(8) -0.025(6) -0.020(6) 0.009(6)
C8 0.023(5) 0.020(6) 0.029(6) -0.007(5) -0.004(4) -0.003(4)
C9 0.033(6) 0.039(7) 0.037(7) 0.010(6) 0.002(5) -0.005(5)
C10 0.034(7) 0.062(8) 0.042(8) 0.010(7) 0.005(5) -0.001(6)
C11 0.037(8) 0.100(10) 0.070(9) -0.013(9) 0.016(7) -0.025(8)
C12 0.046(10) 0.117(12) 0.153(17) -0.009(13) 0.032(10) -0.034(9)
C13 0.088(12) 0.074(11) 0.130(15) 0.000(11) 0.043(11) -0.038(8)
C14 0.067(9) 0.051(8) 0.097(11) 0.015(9) 0.020(8) -0.014(7)
C15 0.021(6) 0.039(6) 0.028(6) -0.007(5) -0.008(5) 0.002(5)
C16 0.035(6) 0.026(6) 0.051(8) -0.017(6) -0.012(5) 0.002(5)
C17 0.043(7) 0.048(8) 0.079(10) 0.008(7) 0.003(7) -0.001(6)
C18 0.077(10) 0.072(11) 0.105(13) 0.009(9) -0.025(8) 0.020(8)
C19 0.041(8) 0.081(10) 0.114(13) -0.011(9) -0.010(7) 0.020(8)
C20 0.052(8) 0.101(11) 0.065(10) -0.016(8) -0.016(7) 0.035(8)
C21 0.034(7) 0.078(9) 0.066(9) -0.015(7) -0.003(6) 0.017(6)
C22 0.012(5) 0.047(6) 0.025(6) 0.011(5) -0.006(4) -0.001(4)
C23 0.037(6) 0.052(8) 0.027(6) -0.008(6) -0.009(5) 0.002(5)
C24 0.033(7) 0.094(10) 0.033(6) -0.004(7) -0.007(5) 0.007(7)
C25 0.038(7) 0.138(14) 0.025(6) -0.006(8) -0.012(5) -0.006(8)
C26 0.036(7) 0.145(14) 0.030(7) 0.011(8) -0.012(6) -0.008(8)
C27 0.040(7) 0.141(14) 0.045(7) 0.005(9) -0.006(6) -0.033(8)
C28 0.022(6) 0.082(9) 0.038(7) -0.007(7) -0.005(5) -0.007(6)
C29 0.030(6) 0.032(6) 0.020(6) -0.003(5) -0.004(5) -0.004(5)
C30 0.053(7) 0.035(7) 0.063(7) 0.021(7) 0.002(7) -0.003(6)
C31 0.151(17) 0.120(14) 0.138(14) 0.091(13) -0.094(13) -0.101(13)
C32 0.117(16) 0.111(17) 0.22(2) 0.118(17) -0.052(17) -0.066(13)
C33 0.12(2) 0.17(2) 0.180(19) 0.09(2) 0.030(17) -0.023(15)
C34 0.22(2) 0.071(13) 0.070(11) 0.030(10) 0.044(13) 0.001(12)
C35 0.26(2) 0.040(10) 0.055(8) 0.007(8) 0.035(11) -0.045(12)
C36 0.034(6) 0.034(6) 0.047(7) 0.005(6) -0.007(5) 0.004(5)
C37 0.061(8) 0.038(7) 0.063(8) 0.013(6) 0.013(6) 0.007(6)
C38 0.108(12) 0.058(8) 0.052(8) -0.001(7) 0.027(7) -0.001(8)
C39 0.128(14) 0.060(9) 0.064(10) -0.005(8) 0.023(9) -0.010(9)
C40 0.110(14) 0.073(12) 0.101(13) 0.021(9) 0.030(10) 0.020(9)
C41 0.157(17) 0.058(10) 0.128(15) 0.033(10) -0.027(13) 0.041(11)
C42 0.079(10) 0.056(8) 0.075(10) 0.023(8) 0.017(7) 0.027(7)
B1M 0.053(8) 0.047(8) 0.077(10) 0.001(7) 0.021(7) 0.013(7)
C1M 0.038(7) 0.054(7) 0.067(8) 0.013(7) 0.007(6) 0.014(6)
C2M 0.031(7) 0.037(7) 0.091(10) 0.021(7) 0.006(6) 0.016(6)
C3M 0.037(7) 0.040(7) 0.078(9) 0.014(7) 0.002(6) 0.003(5)
C4M 0.039(7) 0.050(7) 0.076(10) 0.016(7) 0.010(6) -0.001(6)
C5M 0.046(7) 0.054(7) 0.050(8) 0.022(6) 0.013(6) -0.001(6)
C6M 0.054(8) 0.038(7) 0.061(9) 0.014(6) 0.010(6) 0.011(6)
C7M 0.061(9) 0.046(9) 0.105(12) 0.014(8) -0.025(7) 0.009(7)
C8M 0.066(8) 0.058(8) 0.065(9) 0.007(7) 0.009(7) 0.012(7)
F1M 0.046(5) 0.101(6) 0.134(8) -0.005(6) -0.031(5) 0.018(4)
F2M 0.080(6) 0.084(6) 0.106(7) 0.020(5) -0.039(5) -0.004(5)
F3M 0.060(5) 0.075(5) 0.105(6) 0.022(5) -0.013(4) -0.001(4)
F4M 0.126(8) 0.084(7) 0.195(11) -0.038(7) -0.066(8) 0.048(6)
F5M 0.115(7) 0.081(6) 0.118(7) 0.046(6) 0.026(6) 0.024(5)
F6M 0.067(5) 0.060(5) 0.098(6) -0.001(4) 0.018(4) 0.015(4)
C9M 0.035(7) 0.050(7) 0.059(7) -0.001(6) 0.009(6) 0.005(6)
C10M 0.086(11) 0.052(7) 0.079(10) 0.004(7) 0.023(8) 0.020(8)
C11M 0.064(9) 0.045(7) 0.105(10) 0.005(7) 0.021(9) 0.013(7)
C12M 0.062(9) 0.066(8) 0.110(10) 0.024(8) 0.015(9) 0.027(8)
C13M 0.033(7) 0.060(8) 0.078(8) 0.012(6) -0.003(7) 0.007(7)
C14M 0.027(7) 0.062(8) 0.072(7) 0.002(7) 0.006(6) 0.010(6)
C15M 0.21(2) 0.065(11) 0.206(19) -0.014(14) 0.05(2) 0.003(12)
C16M 0.078(10) 0.112(13) 0.081(9) 0.022(9) 0.019(9) 0.017(9)
F7M 0.287(19) 0.093(9) 0.241(15) -0.076(10) 0.088(13) -0.021(10)
F8M 0.223(14) 0.095(9) 0.42(3) -0.122(13) 0.162(17) -0.058(9)
F9M 0.274(17) 0.125(12) 0.37(2) -0.023(15) 0.032(19) 0.070(12)
F10M 0.096(7) 0.175(10) 0.077(6) -0.006(6) 0.001(5) -0.011(6)
F11M 0.178(10) 0.128(8) 0.101(7) 0.036(6) 0.037(7) 0.041(8)
F12M 0.079(6) 0.155(9) 0.102(7) 0.008(6) 0.030(5) 0.025(6)
C17M 0.054(7) 0.049(8) 0.057(8) -0.007(6) 0.007(6) 0.004(6)
C18M 0.044(6) 0.057(9) 0.063(9) -0.014(7) -0.003(6) 0.007(6)
C19M 0.048(7) 0.073(9) 0.079(10) -0.016(8) -0.003(7) 0.009(6)
C20M 0.051(8) 0.121(14) 0.125(15) 0.014(10) -0.029(9) 0.006(8)
C21M 0.077(9) 0.073(10) 0.137(15) 0.018(9) -0.049(10) -0.013(8)
C22M 0.060(8) 0.070(9) 0.070(10) 0.007(7) -0.003(7) 0.001(7)
C23M 0.046(8) 0.095(10) 0.095(10) -0.022(10) -0.002(7) 0.013(8)
C24M 0.19(2) 0.15(2) 0.21(2) 0.097(18) -0.101(17) -0.012(16)
F13M 0.061(5) 0.094(6) 0.222(12) -0.009(8) 0.027(6) -0.007(5)
F14M 0.063(5) 0.171(9) 0.101(7) -0.038(7) 0.007(5) -0.029(6)
F15M 0.087(6) 0.122(8) 0.137(8) -0.009(7) -0.045(6) -0.029(6)
F16M 0.160(10) 0.142(10) 0.35(2) 0.134(13) -0.130(12) -0.032(8)
F17M 0.36(3) 0.31(2) 0.32(3) 0.26(2) 0.07(2) 0.13(2)
F18M 0.30(2) 0.154(14) 0.50(3) 0.190(17) -0.22(2) -0.110(15)
C25M 0.059(7) 0.080(11) 0.065(9) 0.020(7) 0.031(7) 0.022(7)
C26M 0.102(11) 0.074(11) 0.072(9) 0.009(8) 0.017(8) 0.048(9)
C27M 0.151(13) 0.144(16) 0.077(11) -0.007(10) 0.029(10) 0.081(12)
C28M 0.129(12) 0.17(2) 0.088(13) 0.038(12) 0.038(10) 0.085(13)
C29M 0.081(10) 0.20(2) 0.101(13) 0.044(12) 0.052(9) 0.059(11)
C30M 0.049(7) 0.135(15) 0.089(11) 0.038(10) 0.017(7) 0.038(8)
C31M 0.23(2) 0.137(15) 0.083(15) -0.028(13) 0.034(12) 0.088(15)
C32M 0.055(11) 0.27(3) 0.175(19) 0.070(17) 0.071(12) 0.034(14)
F19M 0.279(17) 0.223(15) 0.119(10) -0.064(10) -0.025(10) 0.078(14)
F20M 0.239(15) 0.147(11) 0.187(13) -0.023(10) 0.059(12) 0.053(10)
F21M 0.309(19) 0.220(15) 0.116(10) -0.027(10) 0.081(11) 0.045(14)
F22M 0.143(11) 0.316(19) 0.229(15) 0.089(15) 0.084(12) -0.033(13)
F23M 0.119(11) 0.298(18) 0.31(2) 0.044(15) 0.114(13) 0.060(12)
F24M 0.071(7) 0.315(19) 0.210(14) 0.035(14) 0.045(9) 0.007(10)

loop_
_atom_type_symbol
_atom_type_description
_atom_type_scat_dispersion_real
_atom_type_scat_dispersion_imag
_atom_type_scat_source
C C 0.0060 0.0030 'International Tables Vol C Tables 4.2.6.8 and 6.1.1.4'
H H 0.0000 0.0000 'International Tables Vol C Tables 4.2.6.8 and 6.1.1.4'
B B 0.0030 0.0010 'International Tables Vol C Tables 4.2.6.8 and 6.1.1.4'
Br Br -2.3790 3.5380 'International Tables Vol C Tables 4.2.6.8 and 6.1.1.4'
Co Co 0.3080 1.4430 'International Tables Vol C Tables 4.2.6.8 and 6.1.1.4'
F F 0.0280 0.0170 'International Tables Vol C Tables 4.2.6.8 and 6.1.1.4'
N N 0.0100 0.0050 'International Tables Vol C Tables 4.2.6.8 and 6.1.1.4'
O O 0.0180 0.0100 'International Tables Vol C Tables 4.2.6.8 and 6.1.1.4'
S S 0.1740 0.1930 'International Tables Vol C Tables 4.2.6.8 and 6.1.1.4'

loop_
_geom_angle_atom_site_label_1
_geom_angle_atom_site_label_2
_geom_angle_atom_site_label_3
_geom_angle
_geom_angle_site_symmetry_1
_geom_angle_site_symmetry_3
_geom_angle_publ_flag
O2C S1C O3C 112.4(4) . . ?
O2C S1C C8C 106.6(5) . . ?
O3C S1C C8C 107.7(5) . . ?
O4C S1C O2C 112.7(4) . . ?
O4C S1C O3C 109.9(4) . . ?
O4C S1C C8C 107.3(5) . . ?
C2C C1C C5C 94.8(9) . . ?
C2C C1C C9C 115.3(11) . . ?
C8C C1C C2C 117.1(10) . . ?
C8C C1C C5C 111.7(9) . . ?
C8C C1C C9C 107.8(10) . . ?
C9C C1C C5C 109.4(11) . . ?
C1C C2C H2C 113.4 . . ?
C3C C2C C1C 101.9(10) . . ?
C3C C2C H2C 113.4 . . ?
C6C C2C C1C 102.4(12) . . ?
C6C C2C H2C 113.4 . . ?
C6C C2C C3C 111.2(12) . . ?
Br1C C3C H3C 107.9 . . ?
C2C C3C Br1C 117.5(9) . . ?
C2C C3C H3C 107.9 . . ?
C2C C3C C4C 103.2(11) . . ?
C4C C3C Br1C 112.1(8) . . ?
C4C C3C H3C 107.9 . . ?
O1C C4C C3C 126.5(11) . . ?
O1C C4C C5C 126.6(11) . . ?
C3C C4C C5C 106.8(10) . . ?
C1C C5C C7C 96.2(10) . . ?
C4C C5C C1C 100.6(9) . . ?
C4C C5C C7C 99.3(11) . . ?
C10C C5C C1C 121.6(13) . . ?
C10C C5C C4C 118.2(12) . . ?
C10C C5C C7C 116.5(15) . . ?
C2C C6C H6CA 110.2 . . ?
C2C C6C H6CB 110.2 . . ?
C2C C6C C7C 107.6(14) . . ?
H6CA C6C H6CB 108.5 . . ?
C7C C6C H6CA 110.2 . . ?
C7C C6C H6CB 110.2 . . ?
C5C C7C H7CA 111.5 . . ?
C5C C7C H7CB 111.5 . . ?
C6C C7C C5C 101.5(12) . . ?
C6C C7C H7CA 111.5 . . ?
C6C C7C H7CB 111.5 . . ?
H7CA C7C H7CB 109.3 . . ?
S1C C8C H8CA 108.1 . . ?
S1C C8C H8CB 108.1 . . ?
C1C C8C S1C 116.8(8) . . ?
C1C C8C H8CA 108.1 . . ?
C1C C8C H8CB 108.1 . . ?
H8CA C8C H8CB 107.3 . . ?
C1C C9C H9CA 109.5 . . ?
C1C C9C H9CB 109.5 . . ?
C1C C9C H9CC 109.5 . . ?
H9CA C9C H9CB 109.5 . . ?
H9CA C9C H9CC 109.5 . . ?
H9CB C9C H9CC 109.5 . . ?
C5C C10C H10A 109.5 . . ?
C5C C10C H10B 109.5 . . ?
C5C C10C H10C 109.5 . . ?
H10A C10C H10B 109.5 . . ?
H10A C10C H10C 109.5 . . ?
H10B C10C H10C 109.5 . . ?
O2D S1D O4D 111.3(5) . . ?
O2D S1D C9D 106.4(5) . . ?
O3D S1D O2D 112.3(5) . . ?
O3D S1D O4D 111.8(4) . . ?
O3D S1D C9D 109.2(5) . . ?
O4D S1D C9D 105.5(5) . . ?
C2D C1D C5D 93.7(9) . . ?
C8D C1D C2D 114.9(9) . . ?
C8D C1D C5D 110.1(9) . . ?
C9D C1D C2D 117.5(9) . . ?
C9D C1D C5D 111.2(8) . . ?
C9D C1D C8D 108.5(9) . . ?
C1D C2D H2D 114.4 . . ?
C3D C2D C1D 103.0(8) . . ?
C3D C2D H2D 114.4 . . ?
C3D C2D C6D 107.6(10) . . ?
C6D C2D C1D 101.8(9) . . ?
C6D C2D H2D 114.4 . . ?
Br1D C3D H3D 107.1 . . ?
C2D C3D Br1D 119.6(8) . . ?
C2D C3D H3D 107.1 . . ?
C2D C3D C4D 100.9(9) . . ?
C4D C3D Br1D 114.3(8) . . ?
C4D C3D H3D 107.1 . . ?
O1D C4D C3D 121.9(10) . . ?
O1D C4D C5D 130.3(11) . . ?
C5D C4D C3D 107.8(10) . . ?
C4D C5D C1D 100.5(9) . . ?
C4D C5D C7D 103.6(10) . . ?
C4D C5D C10D 115.0(9) . . ?
C7D C5D C1D 100.8(9) . . ?
C10D C5D C1D 117.4(10) . . ?
C10D C5D C7D 117.0(10) . . ?
C2D C6D H6DA 111.4 . . ?
C2D C6D H6DB 111.4 . . ?
C2D C6D C7D 101.8(10) . . ?
H6DA C6D H6DB 109.3 . . ?
C7D C6D H6DA 111.4 . . ?
C7D C6D H6DB 111.4 . . ?
C5D C7D C6D 105.8(10) . . ?
C5D C7D H7DA 110.6 . . ?
C5D C7D H7DB 110.6 . . ?
C6D C7D H7DA 110.6 . . ?
C6D C7D H7DB 110.6 . . ?
H7DA C7D H7DB 108.7 . . ?
C1D C8D H8DA 109.5 . . ?
C1D C8D H8DB 109.5 . . ?
C1D C8D H8DC 109.5 . . ?
H8DA C8D H8DB 109.5 . . ?
H8DA C8D H8DC 109.5 . . ?
H8DB C8D H8DC 109.5 . . ?
S1D C9D H9DA 108.1 . . ?
S1D C9D H9DB 108.1 . . ?
C1D C9D S1D 116.7(7) . . ?
C1D C9D H9DA 108.1 . . ?
C1D C9D H9DB 108.1 . . ?
H9DA C9D H9DB 107.3 . . ?
C5D C10D H10D 109.5 . . ?
C5D C10D H10E 109.5 . . ?
C5D C10D H10F 109.5 . . ?
H10D C10D H10E 109.5 . . ?
H10D C10D H10F 109.5 . . ?
H10E C10D H10F 109.5 . . ?
N2 Co1 N1 83.0(3) . . ?
N2 Co1 N6 92.0(3) . . ?
N3 Co1 N1 92.2(3) . . ?
N3 Co1 N2 92.2(3) . . ?
N3 Co1 N4 83.7(3) . . ?
N3 Co1 N5 92.5(3) . . ?
N3 Co1 N6 175.1(3) . . ?
N4 Co1 N1 174.2(3) . . ?
N4 Co1 N2 92.9(3) . . ?
N4 Co1 N5 90.5(3) . . ?
N4 Co1 N6 93.6(3) . . ?
N5 Co1 N1 93.9(3) . . ?
N5 Co1 N2 174.5(3) . . ?
N5 Co1 N6 83.5(3) . . ?
N6 Co1 N1 90.8(3) . . ?
Co1 N1 H1A 109.4 . . ?
Co1 N1 H1B 109.4 . . ?
H1A N1 H1B 108.0 . . ?
C1 N1 Co1 111.3(6) . . ?
C1 N1 H1A 109.4 . . ?
C1 N1 H1B 109.4 . . ?
Co1 N2 H2A 109.3 . . ?
Co1 N2 H2B 109.3 . . ?
H2A N2 H2B 108.0 . . ?
C8 N2 Co1 111.6(6) . . ?
C8 N2 H2A 109.3 . . ?
C8 N2 H2B 109.3 . . ?
Co1 N3 H3A 109.0 . . ?
Co1 N3 H3B 109.0 . . ?
H3A N3 H3B 107.8 . . ?
C15 N3 Co1 113.0(6) . . ?
C15 N3 H3A 109.0 . . ?
C15 N3 H3B 109.0 . . ?
Co1 N4 H4A 109.6 . . ?
Co1 N4 H4B 109.6 . . ?
H4A N4 H4B 108.1 . . ?
C22 N4 Co1 110.5(6) . . ?
C22 N4 H4A 109.6 . . ?
C22 N4 H4B 109.6 . . ?
Co1 N5 H5A 109.3 . . ?
Co1 N5 H5B 109.3 . . ?
H5A N5 H5B 107.9 . . ?
C29 N5 Co1 111.7(6) . . ?
C29 N5 H5A 109.3 . . ?
C29 N5 H5B 109.3 . . ?
Co1 N6 H6A 109.1 . . ?
Co1 N6 H6B 109.1 . . ?
H6A N6 H6B 107.8 . . ?
C36 N6 Co1 112.6(6) . . ?
C36 N6 H6A 109.1 . . ?
C36 N6 H6B 109.1 . . ?
N1 C1 H1 107.1 . . ?
N1 C1 C2 115.5(8) . . ?
N1 C1 C8 106.6(7) . . ?
C2 C1 H1 107.1 . . ?
C2 C1 C8 112.9(8) . . ?
C8 C1 H1 107.1 . . ?
C3 C2 C1 122.0(10) . . ?
C7 C2 C1 121.4(9) . . ?
C7 C2 C3 116.6(10) . . ?
C2 C3 H3 118.8 . . ?
C2 C3 C4 122.5(12) . . ?
C4 C3 H3 118.8 . . ?
C3 C4 H4 120.8 . . ?
C5 C4 C3 118.4(13) . . ?
C5 C4 H4 120.8 . . ?
C4 C5 H5 119.7 . . ?
C6 C5 C4 120.7(13) . . ?
C6 C5 H5 119.7 . . ?
C5 C6 H6 119.7 . . ?
C5 C6 C7 120.7(14) . . ?
C7 C6 H6 119.7 . . ?
C2 C7 C6 121.1(11) . . ?
C2 C7 H7 119.5 . . ?
C6 C7 H7 119.5 . . ?
N2 C8 C1 106.8(7) . . ?
N2 C8 H8 107.3 . . ?
C1 C8 H8 107.3 . . ?
C9 C8 N2 114.8(8) . . ?
C9 C8 C1 112.9(8) . . ?
C9 C8 H8 107.3 . . ?
C10 C9 C8 120.3(10) . . ?
C14 C9 C8 120.2(11) . . ?
C14 C9 C10 119.5(11) . . ?
C9 C10 H10 119.5 . . ?
C9 C10 C11 121.1(12) . . ?
C11 C10 H10 119.5 . . ?
C10 C11 H11 120.7 . . ?
C12 C11 C10 118.6(15) . . ?
C12 C11 H11 120.7 . . ?
C11 C12 H12 118.8 . . ?
C11 C12 C13 122.4(15) . . ?
C13 C12 H12 118.8 . . ?
C12 C13 H13 121.0 . . ?
C12 C13 C14 118.1(14) . . ?
C14 C13 H13 121.0 . . ?
C9 C14 C13 120.3(14) . . ?
C9 C14 H14 119.8 . . ?
C13 C14 H14 119.8 . . ?
N3 C15 H15 108.8 . . ?
N3 C15 C16 114.2(8) . . ?
N3 C15 C22 104.3(8) . . ?
C16 C15 H15 108.8 . . ?
C22 C15 H15 108.8 . . ?
C22 C15 C16 111.9(8) . . ?
C17 C16 C15 118.2(11) . . ?
C17 C16 C21 121.2(11) . . ?
C21 C16 C15 120.5(11) . . ?
C16 C17 H17 120.1 . . ?
C16 C17 C18 119.7(13) . . ?
C18 C17 H17 120.1 . . ?
C17 C18 H18 121.0 . . ?
C19 C18 C17 118.0(14) . . ?
C19 C18 H18 121.0 . . ?
C18 C19 H19 119.3 . . ?
C18 C19 C20 121.4(14) . . ?
C20 C19 H19 119.3 . . ?
C19 C20 H20 119.6 . . ?
C21 C20 C19 120.9(15) . . ?
C21 C20 H20 119.6 . . ?
C16 C21 H21 120.6 . . ?
C20 C21 C16 118.8(13) . . ?
C20 C21 H21 120.6 . . ?
N4 C22 C15 108.3(7) . . ?
N4 C22 H22 107.7 . . ?
N4 C22 C23 113.5(8) . . ?
C15 C22 H22 107.7 . . ?
C15 C22 C23 111.9(9) . . ?
C23 C22 H22 107.7 . . ?
C24 C23 C22 119.3(9) . . ?
C28 C23 C22 121.5(10) . . ?
C28 C23 C24 118.5(10) . . ?
C23 C24 H24 120.2 . . ?
C25 C24 C23 119.5(10) . . ?
C25 C24 H24 120.2 . . ?
C24 C25 H25 119.4 . . ?
C26 C25 C24 121.2(12) . . ?
C26 C25 H25 119.4 . . ?
C25 C26 H26 120.5 . . ?
C25 C26 C27 119.1(11) . . ?
C27 C26 H26 120.5 . . ?
C26 C27 H27 119.6 . . ?
C28 C27 C26 120.8(11) . . ?
C28 C27 H27 119.6 . . ?
C23 C28 H28 119.8 . . ?
C27 C28 C23 120.4(11) . . ?
C27 C28 H28 119.8 . . ?
N5 C29 H29 107.3 . . ?
N5 C29 C30 113.2(8) . . ?
N5 C29 C36 108.0(8) . . ?
C30 C29 H29 107.3 . . ?
C30 C29 C36 113.4(9) . . ?
C36 C29 H29 107.3 . . ?
C31 C30 C29 119.6(13) . . ?
C35 C30 C29 123.7(12) . . ?
C35 C30 C31 116.6(14) . . ?
C30 C31 H31 121.0 . . ?
C30 C31 C32 118.0(18) . . ?
C32 C31 H31 121.0 . . ?
C31 C32 H32 122.2 . . ?
C33 C32 C31 116(2) . . ?
C33 C32 H32 122.2 . . ?
C32 C33 H33 118.5 . . ?
C34 C33 C32 123(3) . . ?
C34 C33 H33 118.5 . . ?
C33 C34 H34 118.6 . . ?
C33 C34 C35 123(2) . . ?
C35 C34 H34 118.6 . . ?
C30 C35 H35 118.7 . . ?
C34 C35 C30 122.6(17) . . ?
C34 C35 H35 118.7 . . ?
N6 C36 C29 104.2(8) . . ?
N6 C36 H36 107.7 . . ?
C29 C36 H36 107.7 . . ?
C37 C36 N6 115.4(9) . . ?
C37 C36 C29 113.6(10) . . ?
C37 C36 H36 107.7 . . ?
C38 C37 C36 119.4(12) . . ?
C42 C37 C36 120.8(13) . . ?
C42 C37 C38 119.6(12) . . ?
C37 C38 H38 120.0 . . ?
C37 C38 C39 120.0(14) . . ?
C39 C38 H38 120.0 . . ?
C38 C39 H39 121.0 . . ?
C40 C39 C38 118.1(16) . . ?
C40 C39 H39 121.0 . . ?
C39 C40 H40 119.0 . . ?
C39 C40 C41 122.1(17) . . ?
C41 C40 H40 119.0 . . ?
C40 C41 H41 119.6 . . ?
C40 C41 C42 120.9(16) . . ?
C42 C41 H41 119.6 . . ?
C37 C42 C41 119.2(15) . . ?
C37 C42 H42 120.4 . . ?
C41 C42 H42 120.4 . . ?
C1M B1M C25M 108.8(10) . . ?
C9M B1M C1M 109.1(11) . . ?
C9M B1M C17M 109.1(10) . . ?
C9M B1M C25M 109.0(10) . . ?
C17M B1M C1M 111.5(10) . . ?
C17M B1M C25M 109.4(11) . . ?
C2M C1M B1M 119.8(9) . . ?
C6M C1M B1M 125.0(10) . . ?
C6M C1M C2M 115.2(10) . . ?
C1M C2M H2M 118.5 . . ?
C3M C2M C1M 123.0(10) . . ?
C3M C2M H2M 118.5 . . ?
C2M C3M C4M 121.4(10) . . ?
C2M C3M C7M 116.7(9) . . ?
C4M C3M C7M 121.5(10) . . ?
C3M C4M H4M 121.2 . . ?
C3M C4M C5M 117.7(10) . . ?
C5M C4M H4M 121.2 . . ?
C4M C5M C8M 120.5(10) . . ?
C6M C5M C4M 120.2(10) . . ?
C6M C5M C8M 119.2(9) . . ?
C1M C6M H6M 118.8 . . ?
C5M C6M C1M 122.4(10) . . ?
C5M C6M H6M 118.8 . . ?
F1M C7M C3M 115.0(10) . . ?
F1M C7M F3M 103.2(9) . . ?
F2M C7M C3M 116.7(10) . . ?
F2M C7M F1M 102.1(9) . . ?
F2M C7M F3M 102.8(9) . . ?
F3M C7M C3M 115.1(9) . . ?
F4M C8M C5M 115.8(10) . . ?
F4M C8M F5M 102.1(10) . . ?
F4M C8M F6M 104.6(10) . . ?
F5M C8M C5M 114.7(10) . . ?
F5M C8M F6M 101.9(9) . . ?
F6M C8M C5M 115.8(10) . . ?
C10M C9M B1M 123.5(10) . . ?
C14M C9M B1M 123.1(10) . . ?
C14M C9M C10M 113.2(10) . . ?
C9M C10M H10M 117.0 . . ?
C11M C10M C9M 126.0(11) . . ?
C11M C10M H10M 117.0 . . ?
C10M C11M C12M 118.8(11) . . ?
C10M C11M C15M 123.6(12) . . ?
C12M C11M C15M 117.2(12) . . ?
C11M C12M H12M 120.7 . . ?
C11M C12M C13M 118.5(11) . . ?
C13M C12M H12M 120.7 . . ?
C12M C13M C16M 121.2(11) . . ?
C14M C13M C12M 120.5(11) . . ?
C14M C13M C16M 118.2(10) . . ?
C9M C14M H14M 118.7 . . ?
C13M C14M C9M 122.6(11) . . ?
C13M C14M H14M 118.7 . . ?
F7M C15M C11M 118.1(13) . . ?
F7M C15M F9M 91.4(15) . . ?
F8M C15M C11M 116.4(13) . . ?
F8M C15M F7M 109.9(17) . . ?
F8M C15M F9M 99.9(15) . . ?
F9M C15M C11M 117.2(15) . . ?
F10M C16M C13M 115.9(11) . . ?
F10M C16M F12M 101.7(11) . . ?
F11M C16M C13M 114.9(11) . . ?
F11M C16M F10M 102.7(11) . . ?
F11M C16M F12M 106.9(11) . . ?
F12M C16M C13M 113.2(11) . . ?
C18M C17M B1M 125.1(10) . . ?
C22M C17M B1M 121.5(10) . . ?
C22M C17M C18M 113.2(10) . . ?
C17M C18M H18M 117.4 . . ?
C19M C18M C17M 125.2(11) . . ?
C19M C18M H18M 117.4 . . ?
C18M C19M C20M 119.7(11) . . ?
C18M C19M C23M 118.2(10) . . ?
C20M C19M C23M 122.1(10) . . ?
C19M C20M H20M 120.6 . . ?
C19M C20M C21M 118.8(11) . . ?
C21M C20M H20M 120.6 . . ?
C20M C21M C24M 120.8(11) . . ?
C22M C21M C20M 119.1(11) . . ?
C22M C21M C24M 120.1(11) . . ?
C17M C22M H22M 118.1 . . ?
C21M C22M C17M 123.8(11) . . ?
C21M C22M H22M 118.1 . . ?
F13M C23M C19M 114.8(10) . . ?
F13M C23M F15M 100.4(10) . . ?
F14M C23M C19M 118.7(11) . . ?
F14M C23M F13M 102.2(11) . . ?
F14M C23M F15M 104.5(9) . . ?
F15M C23M C19M 114.1(10) . . ?
F16M C24M C21M 118.4(13) . . ?
F16M C24M F18M 105.9(15) . . ?
F17M C24M C21M 117.3(16) . . ?
F17M C24M F16M 99.6(16) . . ?
F17M C24M F18M 98.0(18) . . ?
F18M C24M C21M 114.7(14) . . ?
C26M C25M B1M 120.3(11) . . ?
C30M C25M B1M 124.4(11) . . ?
C30M C25M C26M 115.2(12) . . ?
C25M C26M H26M 117.7 . . ?
C27M C26M C25M 124.6(13) . . ?
C27M C26M H26M 117.7 . . ?
C26M C27M C28M 117.1(13) . . ?
C26M C27M C31M 121.4(13) . . ?
C28M C27M C31M 120.8(13) . . ?
C27M C28M H28M 118.8 . . ?
C27M C28M C29M 122.4(14) . . ?
C29M C28M H28M 118.8 . . ?
C28M C29M C32M 119.2(13) . . ?
C30M C29M C28M 117.1(13) . . ?
C30M C29M C32M 122.2(13) . . ?
C25M C30M H30M 118.5 . . ?
C29M C30M C25M 122.9(12) . . ?
C29M C30M H30M 118.5 . . ?
F19M C31M C27M 111.8(14) . . ?
F19M C31M F21M 99.4(15) . . ?
F20M C31M C27M 121.7(16) . . ?
F20M C31M F19M 103.0(15) . . ?
F20M C31M F21M 105.9(14) . . ?
F21M C31M C27M 112.4(13) . . ?
F22M C32M C29M 110.5(14) . . ?
F22M C32M F23M 100.1(14) . . ?
F22M C32M F24M 105.8(16) . . ?
F23M C32M C29M 115.6(15) . . ?
F23M C32M F24M 105.4(16) . . ?
F24M C32M C29M 117.6(14) . . ?

loop_
_geom_bond_atom_site_label_1
_geom_bond_atom_site_label_2
_geom_bond_distance
_geom_bond_site_symmetry_2
_geom_bond_publ_flag
Br1C C3C 1.940(13) . ?
S1C O2C 1.458(7) . ?
S1C O3C 1.485(8) . ?
S1C O4C 1.450(7) . ?
S1C C8C 1.796(10) . ?
O1C C4C 1.231(12) . ?
C1C C2C 1.502(17) . ?
C1C C5C 1.580(16) . ?
C1C C8C 1.491(15) . ?
C1C C9C 1.520(18) . ?
C2C H2C 1.0000 . ?
C2C C3C 1.489(16) . ?
C2C C6C 1.451(19) . ?
C3C H3C 1.0000 . ?
C3C C4C 1.490(17) . ?
C4C C5C 1.497(17) . ?
C5C C7C 1.71(2) . ?
C5C C10C 1.45(2) . ?
C6C H6CA 0.9900 . ?
C6C H6CB 0.9900 . ?
C6C C7C 1.46(2) . ?
C7C H7CA 0.9900 . ?
C7C H7CB 0.9900 . ?
C8C H8CA 0.9900 . ?
C8C H8CB 0.9900 . ?
C9C H9CA 0.9800 . ?
C9C H9CB 0.9800 . ?
C9C H9CC 0.9800 . ?
C10C H10A 0.9800 . ?
C10C H10B 0.9800 . ?
C10C H10C 0.9800 . ?
Br1D C3D 1.896(12) . ?
S1D O2D 1.434(8) . ?
S1D O3D 1.423(8) . ?
S1D O4D 1.482(7) . ?
S1D C9D 1.781(10) . ?
O1D C4D 1.217(13) . ?
C1D C2D 1.556(16) . ?
C1D C5D 1.587(15) . ?
C1D C8D 1.546(16) . ?
C1D C9D 1.492(14) . ?
C2D H2D 1.0000 . ?
C2D C3D 1.523(15) . ?
C2D C6D 1.549(17) . ?
C3D H3D 1.0000 . ?
C3D C4D 1.555(16) . ?
C4D C5D 1.468(16) . ?
C5D C7D 1.548(17) . ?
C5D C10D 1.516(16) . ?
C6D H6DA 0.9900 . ?
C6D H6DB 0.9900 . ?
C6D C7D 1.553(18) . ?
C7D H7DA 0.9900 . ?
C7D H7DB 0.9900 . ?
C8D H8DA 0.9800 . ?
C8D H8DB 0.9800 . ?
C8D H8DC 0.9800 . ?
C9D H9DA 0.9900 . ?
C9D H9DB 0.9900 . ?
C10D H10D 0.9800 . ?
C10D H10E 0.9800 . ?
C10D H10F 0.9800 . ?
Co1 N1 1.986(7) . ?
Co1 N2 1.985(8) . ?
Co1 N3 1.957(7) . ?
Co1 N4 1.976(7) . ?
Co1 N5 1.983(8) . ?
Co1 N6 1.986(8) . ?
N1 H1A 0.9100 . ?
N1 H1B 0.9100 . ?
N1 C1 1.470(12) . ?
N2 H2A 0.9100 . ?
N2 H2B 0.9100 . ?
N2 C8 1.501(12) . ?
N3 H3A 0.9100 . ?
N3 H3B 0.9100 . ?
N3 C15 1.511(12) . ?
N4 H4A 0.9100 . ?
N4 H4B 0.9100 . ?
N4 C22 1.487(12) . ?
N5 H5A 0.9100 . ?
N5 H5B 0.9100 . ?
N5 C29 1.506(13) . ?
N6 H6A 0.9100 . ?
N6 H6B 0.9100 . ?
N6 C36 1.501(14) . ?
C1 H1 1.0000 . ?
C1 C2 1.493(14) . ?
C1 C8 1.504(14) . ?
C2 C3 1.360(16) . ?
C2 C7 1.349(15) . ?
C3 H3 0.9500 . ?
C3 C4 1.376(18) . ?
C4 H4 0.9500 . ?
C4 C5 1.369(19) . ?
C5 H5 0.9500 . ?
C5 C6 1.288(18) . ?
C6 H6 0.9500 . ?
C6 C7 1.405(16) . ?
C7 H7 0.9500 . ?
C8 H8 1.0000 . ?
C8 C9 1.496(14) . ?
C9 C10 1.380(15) . ?
C9 C14 1.349(16) . ?
C10 H10 0.9500 . ?
C10 C11 1.391(16) . ?
C11 H11 0.9500 . ?
C11 C12 1.34(2) . ?
C12 H12 0.9500 . ?
C12 C13 1.38(2) . ?
C13 H13 0.9500 . ?
C13 C14 1.413(19) . ?
C14 H14 0.9500 . ?
C15 H15 1.0000 . ?
C15 C16 1.519(15) . ?
C15 C22 1.512(14) . ?
C16 C17 1.344(16) . ?
C16 C21 1.408(17) . ?
C17 H17 0.9500 . ?
C17 C18 1.450(19) . ?
C18 H18 0.9500 . ?
C18 C19 1.36(2) . ?
C19 H19 0.9500 . ?
C19 C20 1.38(2) . ?
C20 H20 0.9500 . ?
C20 C21 1.369(17) . ?
C21 H21 0.9500 . ?
C22 H22 1.0000 . ?
C22 C23 1.516(14) . ?
C23 C24 1.418(16) . ?
C23 C28 1.389(15) . ?
C24 H24 0.9500 . ?
C24 C25 1.395(16) . ?
C25 H25 0.9500 . ?
C25 C26 1.369(17) . ?
C26 H26 0.9500 . ?
C26 C27 1.394(17) . ?
C27 H27 0.9500 . ?
C27 C28 1.385(16) . ?
C28 H28 0.9500 . ?
C29 H29 1.0000 . ?
C29 C30 1.507(16) . ?
C29 C36 1.541(14) . ?
C30 C31 1.398(19) . ?
C30 C35 1.359(19) . ?
C31 H31 0.9500 . ?
C31 C32 1.50(3) . ?
C32 H32 0.9500 . ?
C32 C33 1.35(3) . ?
C33 H33 0.9500 . ?
C33 C34 1.25(3) . ?
C34 H34 0.9500 . ?
C34 C35 1.33(2) . ?
C35 H35 0.9500 . ?
C36 H36 1.0000 . ?
C36 C37 1.469(16) . ?
C37 C38 1.422(18) . ?
C37 C42 1.330(18) . ?
C38 H38 0.9500 . ?
C38 C39 1.45(2) . ?
C39 H39 0.9500 . ?
C39 C40 1.33(2) . ?
C40 H40 0.9500 . ?
C40 C41 1.35(2) . ?
C41 H41 0.9500 . ?
C41 C42 1.44(2) . ?
C42 H42 0.9500 . ?
B1M C1M 1.65(2) . ?
B1M C9M 1.620(19) . ?
B1M C17M 1.633(19) . ?
B1M C25M 1.683(19) . ?
C1M C2M 1.405(10) . ?
C1M C6M 1.396(10) . ?
C2M H2M 0.9500 . ?
C2M C3M 1.347(10) . ?
C3M C4M 1.376(11) . ?
C3M C7M 1.421(12) . ?
C4M H4M 0.9500 . ?
C4M C5M 1.406(11) . ?
C5M C6M 1.375(10) . ?
C5M C8M 1.436(12) . ?
C6M H6M 0.9500 . ?
C7M F1M 1.337(11) . ?
C7M F2M 1.324(10) . ?
C7M F3M 1.374(10) . ?
C8M F4M 1.338(11) . ?
C8M F5M 1.340(11) . ?
C8M F6M 1.354(11) . ?
C9M C10M 1.406(10) . ?
C9M C14M 1.391(10) . ?
C10M H10M 0.9500 . ?
C10M C11M 1.344(10) . ?
C11M C12M 1.373(11) . ?
C11M C15M 1.417(12) . ?
C12M H12M 0.9500 . ?
C12M C13M 1.402(11) . ?
C13M C14M 1.370(10) . ?
C13M C16M 1.437(12) . ?
C14M H14M 0.9500 . ?
C15M F7M 1.331(11) . ?
C15M F8M 1.314(11) . ?
C15M F9M 1.376(11) . ?
C16M F10M 1.342(11) . ?
C16M F11M 1.339(11) . ?
C16M F12M 1.351(11) . ?
C17M C18M 1.406(10) . ?
C17M C22M 1.390(10) . ?
C18M H18M 0.9500 . ?
C18M C19M 1.342(10) . ?
C19M C20M 1.370(11) . ?
C19M C23M 1.417(12) . ?
C20M H20M 0.9500 . ?
C20M C21M 1.406(11) . ?
C21M C22M 1.374(10) . ?
C21M C24M 1.436(12) . ?
C22M H22M 0.9500 . ?
C23M F13M 1.331(11) . ?
C23M F14M 1.314(10) . ?
C23M F15M 1.374(10) . ?
C24M F16M 1.339(11) . ?
C24M F17M 1.338(12) . ?
C24M F18M 1.351(12) . ?
C25M C26M 1.406(10) . ?
C25M C30M 1.392(10) . ?
C26M H26M 0.9500 . ?
C26M C27M 1.347(11) . ?
C27M C28M 1.373(11) . ?
C27M C31M 1.422(12) . ?
C28M H28M 0.9500 . ?
C28M C29M 1.407(11) . ?
C29M C30M 1.373(10) . ?
C29M C32M 1.438(12) . ?
C30M H30M 0.9500 . ?
C31M F19M 1.336(11) . ?
C31M F20M 1.320(11) . ?
C31M F21M 1.379(11) . ?
C32M F22M 1.341(11) . ?
C32M F23M 1.341(12) . ?
C32M F24M 1.353(11) . ?

loop_
_geom_torsion_atom_site_label_1
_geom_torsion_atom_site_label_2
_geom_torsion_atom_site_label_3
_geom_torsion_atom_site_label_4
_geom_torsion
_geom_torsion_site_symmetry_1
_geom_torsion_site_symmetry_2
_geom_torsion_site_symmetry_3
_geom_torsion_site_symmetry_4
_geom_torsion_publ_flag
Br1C C3C C4C O1C -41.9(17) . . . . ?
Br1C C3C C4C C5C 134.9(10) . . . . ?
O1C C4C C5C C1C -156.9(12) . . . . ?
O1C C4C C5C C7C 105.0(14) . . . . ?
O1C C4C C5C C10C -22(2) . . . . ?
O2C S1C C8C C1C -177.5(9) . . . . ?
O3C S1C C8C C1C 61.7(10) . . . . ?
O4C S1C C8C C1C -56.5(10) . . . . ?
C1C C2C C3C Br1C -164.6(9) . . . . ?
C1C C2C C3C C4C -40.7(13) . . . . ?
C1C C2C C6C C7C 42.3(14) . . . . ?
C1C C5C C7C C6C -29.2(13) . . . . ?
C2C C1C C5C C4C -49.1(12) . . . . ?
C2C C1C C5C C7C 51.6(11) . . . . ?
C2C C1C C5C C10C 178.1(15) . . . . ?
C2C C1C C8C S1C 57.0(13) . . . . ?
C2C C3C C4C O1C -169.3(12) . . . . ?
C2C C3C C4C C5C 7.5(14) . . . . ?
C2C C6C C7C C5C -6.1(15) . . . . ?
C3C C2C C6C C7C -66.0(16) . . . . ?
C3C C4C C5C C1C 26.3(14) . . . . ?
C3C C4C C5C C7C -71.8(12) . . . . ?
C3C C4C C5C C10C 161.2(15) . . . . ?
C4C C5C C7C C6C 72.6(12) . . . . ?
C5C C1C C2C C3C 55.0(12) . . . . ?
C5C C1C C2C C6C -60.1(12) . . . . ?
C5C C1C C8C S1C 164.9(9) . . . . ?
C6C C2C C3C Br1C -56.1(15) . . . . ?
C6C C2C C3C C4C 67.8(14) . . . . ?
C8C C1C C2C C3C 172.5(10) . . . . ?
C8C C1C C2C C6C 57.3(13) . . . . ?
C8C C1C C5C C4C -170.8(10) . . . . ?
C8C C1C C5C C7C -70.1(12) . . . . ?
C8C C1C C5C C10C 56.3(19) . . . . ?
C9C C1C C2C C3C -59.1(13) . . . . ?
C9C C1C C2C C6C -174.3(10) . . . . ?
C9C C1C C5C C4C 69.9(13) . . . . ?
C9C C1C C5C C7C 170.6(11) . . . . ?
C9C C1C C5C C10C -62.9(18) . . . . ?
C9C C1C C8C S1C -74.9(12) . . . . ?
C10C C5C C7C C6C -159.3(13) . . . . ?
Br1D C3D C4D O1D -48.5(14) . . . . ?
Br1D C3D C4D C5D 128.9(9) . . . . ?
O1D C4D C5D C1D -148.1(12) . . . . ?
O1D C4D C5D C7D 108.0(14) . . . . ?
O1D C4D C5D C10D -21.0(18) . . . . ?
O2D S1D C9D C1D -173.0(8) . . . . ?
O3D S1D C9D C1D 65.7(9) . . . . ?
O4D S1D C9D C1D -54.6(9) . . . . ?
C1D C2D C3D Br1D -160.8(8) . . . . ?
C1D C2D C3D C4D -34.6(11) . . . . ?
C1D C2D C6D C7D 39.7(11) . . . . ?
C1D C5D C7D C6D -30.8(12) . . . . ?
C2D C1D C5D C4D -53.3(10) . . . . ?
C2D C1D C5D C7D 52.9(10) . . . . ?
C2D C1D C5D C10D -178.7(9) . . . . ?
C2D C1D C9D S1D 63.5(12) . . . . ?
C2D C3D C4D O1D -178.3(11) . . . . ?
C2D C3D C4D C5D -0.8(12) . . . . ?
C2D C6D C7D C5D -4.8(12) . . . . ?
C3D C2D C6D C7D -68.2(11) . . . . ?
C3D C4D C5D C1D 34.8(12) . . . . ?
C3D C4D C5D C7D -69.2(11) . . . . ?
C3D C4D C5D C10D 161.9(10) . . . . ?
C4D C5D C7D C6D 72.9(12) . . . . ?
C5D C1D C2D C3D 54.2(10) . . . . ?
C5D C1D C2D C6D -57.3(9) . . . . ?
C5D C1D C9D S1D 169.8(8) . . . . ?
C6D C2D C3D Br1D -53.8(12) . . . . ?
C6D C2D C3D C4D 72.5(11) . . . . ?
C8D C1D C2D C3D -60.1(12) . . . . ?
C8D C1D C2D C6D -171.5(9) . . . . ?
C8D C1D C5D C4D 64.9(12) . . . . ?
C8D C1D C5D C7D 171.1(10) . . . . ?
C8D C1D C5D C10D -60.5(12) . . . . ?
C8D C1D C9D S1D -69.0(11) . . . . ?
C9D C1D C2D C3D 170.5(9) . . . . ?
C9D C1D C2D C6D 59.0(12) . . . . ?
C9D C1D C5D C4D -174.8(9) . . . . ?
C9D C1D C5D C7D -68.6(12) . . . . ?
C9D C1D C5D C10D 59.8(13) . . . . ?
C10D C5D C7D C6D -159.4(10) . . . . ?
Co1 N1 C1 C2 -168.3(7) . . . . ?
Co1 N1 C1 C8 -42.0(8) . . . . ?
Co1 N2 C8 C1 -34.5(9) . . . . ?
Co1 N2 C8 C9 -160.5(7) . . . . ?
Co1 N3 C15 C16 -159.0(7) . . . . ?
Co1 N3 C15 C22 -36.6(9) . . . . ?
Co1 N4 C22 C15 -39.4(9) . . . . ?
Co1 N4 C22 C23 -164.3(7) . . . . ?
Co1 N5 C29 C30 -160.9(7) . . . . ?
Co1 N5 C29 C36 -34.5(9) . . . . ?
Co1 N6 C36 C29 -40.7(9) . . . . ?
Co1 N6 C36 C37 -166.0(8) . . . . ?
N1 C1 C2 C3 -129.7(12) . . . . ?
N1 C1 C2 C7 50.3(13) . . . . ?
N1 C1 C8 N2 48.5(9) . . . . ?
N1 C1 C8 C9 175.6(8) . . . . ?
N2 C8 C9 C10 61.3(13) . . . . ?
N2 C8 C9 C14 -121.2(12) . . . . ?
N3 C15 C16 C17 -124.3(11) . . . . ?
N3 C15 C16 C21 58.5(13) . . . . ?
N3 C15 C22 N4 47.8(9) . . . . ?
N3 C15 C22 C23 173.6(8) . . . . ?
N4 C22 C23 C24 52.1(14) . . . . ?
N4 C22 C23 C28 -137.5(10) . . . . ?
N5 C29 C30 C31 -128.5(14) . . . . ?
N5 C29 C30 C35 55.4(18) . . . . ?
N5 C29 C36 N6 47.1(10) . . . . ?
N5 C29 C36 C37 173.6(9) . . . . ?
N6 C36 C37 C38 55.7(15) . . . . ?
N6 C36 C37 C42 -129.4(12) . . . . ?
C1 C2 C3 C4 -178.1(13) . . . . ?
C1 C2 C7 C6 178.2(11) . . . . ?
C1 C8 C9 C10 -61.5(13) . . . . ?
C1 C8 C9 C14 116.0(12) . . . . ?
C2 C1 C8 N2 176.4(8) . . . . ?
C2 C1 C8 C9 -56.5(11) . . . . ?
C2 C3 C4 C5 0(2) . . . . ?
C3 C2 C7 C6 -1.8(18) . . . . ?
C3 C4 C5 C6 -1(2) . . . . ?
C4 C5 C6 C7 1(2) . . . . ?
C5 C6 C7 C2 0(2) . . . . ?
C7 C2 C3 C4 2(2) . . . . ?
C8 C1 C2 C3 107.3(13) . . . . ?
C8 C1 C2 C7 -72.7(13) . . . . ?
C8 C9 C10 C11 177.4(10) . . . . ?
C8 C9 C14 C13 -176.7(13) . . . . ?
C9 C10 C11 C12 -1(2) . . . . ?
C10 C9 C14 C13 1(2) . . . . ?
C10 C11 C12 C13 2(3) . . . . ?
C11 C12 C13 C14 -1(3) . . . . ?
C12 C13 C14 C9 0(3) . . . . ?
C14 C9 C10 C11 -0.1(18) . . . . ?
C15 C16 C17 C18 -175.5(11) . . . . ?
C15 C16 C21 C20 175.8(11) . . . . ?
C15 C22 C23 C24 -70.8(13) . . . . ?
C15 C22 C23 C28 99.6(12) . . . . ?
C16 C15 C22 N4 171.6(8) . . . . ?
C16 C15 C22 C23 -62.6(12) . . . . ?
C16 C17 C18 C19 -1(2) . . . . ?
C17 C16 C21 C20 -1.3(18) . . . . ?
C17 C18 C19 C20 0(2) . . . . ?
C18 C19 C20 C21 1(2) . . . . ?
C19 C20 C21 C16 0.2(19) . . . . ?
C21 C16 C17 C18 1.7(18) . . . . ?
C22 C15 C16 C17 117.6(11) . . . . ?
C22 C15 C16 C21 -59.6(13) . . . . ?
C22 C23 C24 C25 175.8(12) . . . . ?
C22 C23 C28 C27 -176.6(12) . . . . ?
C23 C24 C25 C26 -4(2) . . . . ?
C24 C23 C28 C27 -6.0(19) . . . . ?
C24 C25 C26 C27 3(2) . . . . ?
C25 C26 C27 C28 -4(2) . . . . ?
C26 C27 C28 C23 6(2) . . . . ?
C28 C23 C24 C25 5.1(19) . . . . ?
C29 C30 C31 C32 178.1(15) . . . . ?
C29 C30 C35 C34 179.6(17) . . . . ?
C29 C36 C37 C38 -64.6(15) . . . . ?
C29 C36 C37 C42 110.2(13) . . . . ?
C30 C29 C36 N6 173.4(9) . . . . ?
C30 C29 C36 C37 -60.1(13) . . . . ?
C30 C31 C32 C33 -1(3) . . . . ?
C31 C30 C35 C34 3(3) . . . . ?
C31 C32 C33 C34 11(4) . . . . ?
C32 C33 C34 C35 -15(5) . . . . ?
C33 C34 C35 C30 7(4) . . . . ?
C35 C30 C31 C32 -5(3) . . . . ?
C36 C29 C30 C31 108.1(15) . . . . ?
C36 C29 C30 C35 -68.1(18) . . . . ?
C36 C37 C38 C39 174.8(12) . . . . ?
C36 C37 C42 C41 -177.9(13) . . . . ?
C37 C38 C39 C40 1(2) . . . . ?
C38 C37 C42 C41 -3(2) . . . . ?
C38 C39 C40 C41 2(3) . . . . ?
C39 C40 C41 C42 -6(3) . . . . ?
C40 C41 C42 C37 6(3) . . . . ?
C42 C37 C38 C39 -0.1(19) . . . . ?
B1M C1M C2M C3M 179.3(12) . . . . ?
B1M C1M C6M C5M 175.9(11) . . . . ?
B1M C9M C10M C11M 179.7(13) . . . . ?
B1M C9M C14M C13M -179.2(11) . . . . ?
B1M C17M C18M C19M 177.9(13) . . . . ?
B1M C17M C22M C21M -175.6(14) . . . . ?
B1M C25M C26M C27M -173.4(15) . . . . ?
B1M C25M C30M C29M 176.8(15) . . . . ?
C1M B1M C9M C10M -159.6(11) . . . . ?
C1M B1M C9M C14M 27.4(15) . . . . ?
C1M B1M C17M C18M -114.4(14) . . . . ?
C1M B1M C17M C22M 59.5(16) . . . . ?
C1M B1M C25M C26M -159.1(12) . . . . ?
C1M B1M C25M C30M 19.2(18) . . . . ?
C1M C2M C3M C4M 5.3(19) . . . . ?
C1M C2M C3M C7M 178.3(11) . . . . ?
C2M C1M C6M C5M -2.1(17) . . . . ?
C2M C3M C4M C5M -3.0(18) . . . . ?
C2M C3M C7M F1M 54.5(15) . . . . ?
C2M C3M C7M F2M -65.0(15) . . . . ?
C2M C3M C7M F3M 174.3(11) . . . . ?
C3M C4M C5M C6M -1.6(17) . . . . ?
C3M C4M C5M C8M -176.8(11) . . . . ?
C4M C3M C7M F1M -132.5(12) . . . . ?
C4M C3M C7M F2M 107.9(13) . . . . ?
C4M C3M C7M F3M -12.7(17) . . . . ?
C4M C5M C6M C1M 4.2(17) . . . . ?
C4M C5M C8M F4M -8.3(17) . . . . ?
C4M C5M C8M F5M 110.2(13) . . . . ?
C4M C5M C8M F6M -131.4(11) . . . . ?
C6M C1M C2M C3M -2.7(18) . . . . ?
C6M C5M C8M F4M 176.4(11) . . . . ?
C6M C5M C8M F5M -65.0(14) . . . . ?
C6M C5M C8M F6M 53.3(15) . . . . ?
C7M C3M C4M C5M -175.7(11) . . . . ?
C8M C5M C6M C1M 179.5(11) . . . . ?
C9M B1M C1M C2M 50.7(15) . . . . ?
C9M B1M C1M C6M -127.1(12) . . . . ?
C9M B1M C17M C18M 6.2(17) . . . . ?
C9M B1M C17M C22M 180.0(11) . . . . ?
C9M B1M C25M C26M 82.1(15) . . . . ?
C9M B1M C25M C30M -99.6(16) . . . . ?
C9M C10M C11M C12M 3(2) . . . . ?
C9M C10M C11M C15M -170.2(14) . . . . ?
C10M C9M C14M C13M 7.2(16) . . . . ?
C10M C11M C12M C13M 1(2) . . . . ?
C10M C11M C15M F7M 0(3) . . . . ?
C10M C11M C15M F8M -134.6(19) . . . . ?
C10M C11M C15M F9M 107(2) . . . . ?
C11M C12M C13M C14M 0(2) . . . . ?
C11M C12M C13M C16M 177.4(12) . . . . ?
C12M C11M C15M F7M -173.6(16) . . . . ?
C12M C11M C15M F8M 52(2) . . . . ?
C12M C11M C15M F9M -66(2) . . . . ?
C12M C13M C14M C9M -4.3(18) . . . . ?
C12M C13M C16M F10M 142.5(13) . . . . ?
C12M C13M C16M F11M 22.8(18) . . . . ?
C12M C13M C16M F12M -100.5(15) . . . . ?
C14M C9M C10M C11M -6.6(19) . . . . ?
C14M C13M C16M F10M -40.0(16) . . . . ?
C14M C13M C16M F11M -159.7(12) . . . . ?
C14M C13M C16M F12M 77.1(15) . . . . ?
C15M C11M C12M C13M 174.3(13) . . . . ?
C16M C13M C14M C9M 178.2(11) . . . . ?
C17M B1M C1M C2M 171.2(10) . . . . ?
C17M B1M C1M C6M -6.6(17) . . . . ?
C17M B1M C9M C10M 78.4(14) . . . . ?
C17M B1M C9M C14M -94.6(14) . . . . ?
C17M B1M C25M C26M -37.1(17) . . . . ?
C17M B1M C25M C30M 141.2(13) . . . . ?
C17M C18M C19M C20M -5(2) . . . . ?
C17M C18M C19M C23M 176.8(12) . . . . ?
C18M C17M C22M C21M -1(2) . . . . ?
C18M C19M C20M C21M 4(2) . . . . ?
C18M C19M C23M F13M -46.3(17) . . . . ?
C18M C19M C23M F14M 74.8(16) . . . . ?
C18M C19M C23M F15M -161.4(12) . . . . ?
C19M C20M C21M C22M -2(3) . . . . ?
C19M C20M C21M C24M 179.4(17) . . . . ?
C20M C19M C23M F13M 135.7(15) . . . . ?
C20M C19M C23M F14M -103.1(17) . . . . ?
C20M C19M C23M F15M 21(2) . . . . ?
C20M C21M C22M C17M 0(2) . . . . ?
C20M C21M C24M F16M 0(3) . . . . ?
C20M C21M C24M F17M -119(2) . . . . ?
C20M C21M C24M F18M 127(2) . . . . ?
C22M C17M C18M C19M 3.6(19) . . . . ?
C22M C21M C24M F16M -178.3(19) . . . . ?
C22M C21M C24M F17M 62(2) . . . . ?
C22M C21M C24M F18M -52(2) . . . . ?
C23M C19M C20M C21M -178.0(15) . . . . ?
C24M C21M C22M C17M 179.2(15) . . . . ?
C25M B1M C1M C2M -68.1(15) . . . . ?
C25M B1M C1M C6M 114.1(13) . . . . ?
C25M B1M C9M C10M -41.0(16) . . . . ?
C25M B1M C9M C14M 146.0(11) . . . . ?
C25M B1M C17M C18M 125.3(13) . . . . ?
C25M B1M C17M C22M -60.9(16) . . . . ?
C25M C26M C27M C28M -3(3) . . . . ?
C25M C26M C27M C31M 166.8(15) . . . . ?
C26M C25M C30M C29M -5(2) . . . . ?
C26M C27M C28M C29M -6(3) . . . . ?
C26M C27M C31M F19M 48(2) . . . . ?
C26M C27M C31M F20M -75(2) . . . . ?
C26M C27M C31M F21M 158.4(17) . . . . ?
C27M C28M C29M C30M 8(3) . . . . ?
C27M C28M C29M C32M 174.5(18) . . . . ?
C28M C27M C31M F19M -142.8(19) . . . . ?
C28M C27M C31M F20M 95(2) . . . . ?
C28M C27M C31M F21M -32(3) . . . . ?
C28M C29M C30M C25M -3(3) . . . . ?
C28M C29M C32M F22M 76(2) . . . . ?
C28M C29M C32M F23M -36(2) . . . . ?
C28M C29M C32M F24M -162.2(19) . . . . ?
C30M C25M C26M C27M 8(2) . . . . ?
C30M C29M C32M F22M -118(2) . . . . ?
C30M C29M C32M F23M 128.9(19) . . . . ?
C30M C29M C32M F24M 3(3) . . . . ?
C31M C27M C28M C29M -175.6(18) . . . . ?
C32M C29M C30M C25M -168.5(16) . . . . ?
